data_1506136
loop_
_publ_author_name
'Boukouvalas, John'
'Pouliot, Martin'
'Robichaud, Jo\"el'
'MacNeil, Stephen'
'Snieckus, Victor'

_publ_section_title
;
 Asymmetric total synthesis of (-)-panacene and correction of its relative
 configuration.
;
_journal_issue 16
_journal_name_full 'Organic letters'
_journal_page_first 3597
_journal_page_last 3599
_journal_paper_doi 10.1021/ol061385e
_journal_volume 8
_journal_year 2006
_chemical_absolute_configuration rmad
_chemical_compound_source 'Synthesized by the authors. See text'
_chemical_formula_sum 'C19 H17 Br O3'
_chemical_formula_weight 373.24
_chemical_name_systematic
; 
 ? 
;
_space_group_IT_number 19
_symmetry_cell_setting orthorhombic
_symmetry_space_group_name_Hall 'P 2ac 2ab'
_symmetry_space_group_name_H-M 'P 21 21 21'
_atom_sites_solution_hydrogens geom
_atom_sites_solution_primary direct
_atom_sites_solution_secondary difmap
_audit_creation_method SHELXL-97
_cell_angle_alpha 90.00
_cell_angle_beta 90.00
_cell_angle_gamma 90.00
_cell_formula_units_Z 4
_cell_length_a 6.365(3)
_cell_length_b 14.361(4)
_cell_length_c 19.468(7)
_cell_measurement_reflns_used 25
_cell_measurement_temperature 293(2)
_cell_measurement_theta_max 30.00
_cell_measurement_theta_min 15.00
_cell_volume 1779.5(12)
_computing_cell_refinement 'CAD4 Program (Nonius 1989)'
_computing_data_collection 'CAD4 Program (Nonius 1989)'
_computing_data_reduction 'Local Program'
_computing_molecular_graphics 'SHELXTL (Bruker, 1997)'
_computing_publication_material 'UdMX (local program)'
_computing_structure_refinement 'SHELXL97 (Sheldrick, 1997)'
_computing_structure_solution 'SHELXS97 (Sheldrick, 1997)'
_diffrn_ambient_temperature 293(2)
_diffrn_measured_fraction_theta_full 0.999
_diffrn_measured_fraction_theta_max 0.999
_diffrn_measurement_device_type Enraf-Nonius-CAD4
_diffrn_measurement_method \w/2\q
_diffrn_radiation_monochromator graphite
_diffrn_radiation_source 'Sealed Tube'
_diffrn_radiation_type CuK\a
_diffrn_radiation_wavelength 1.54178
_diffrn_reflns_av_R_equivalents 0.075
_diffrn_reflns_av_sigmaI/netI 0.0619
_diffrn_reflns_limit_h_max 7
_diffrn_reflns_limit_h_min -7
_diffrn_reflns_limit_k_max 17
_diffrn_reflns_limit_k_min -17
_diffrn_reflns_limit_l_max 23
_diffrn_reflns_limit_l_min -23
_diffrn_reflns_number 13363
_diffrn_reflns_theta_full 69.86
_diffrn_reflns_theta_max 69.86
_diffrn_reflns_theta_min 3.82
_diffrn_standards_decay_% -0.18
_diffrn_standards_interval_time 60
_diffrn_standards_number 5
_exptl_absorpt_coefficient_mu 3.244
_exptl_absorpt_correction_T_max 0.4100
_exptl_absorpt_correction_T_min 0.3200
_exptl_absorpt_correction_type gaussian
_exptl_absorpt_process_details 'Gaussian from crystal shape'
_exptl_crystal_colour Colourless
_exptl_crystal_density_diffrn 1.393
_exptl_crystal_density_method 'not measured'
_exptl_crystal_description block
_exptl_crystal_F_000 760
_exptl_crystal_size_max 0.45
_exptl_crystal_size_mid 0.34
_exptl_crystal_size_min 0.33
_refine_diff_density_max 0.271
_refine_diff_density_min -0.283
_refine_diff_density_rms 0.041
_refine_ls_abs_structure_details 'Flack H D (1983), XXXX Friedel Pairs'
_refine_ls_abs_structure_Flack -0.01(3)
_refine_ls_extinction_coef 0.00027(13)
_refine_ls_extinction_expression Fc^*^=kFc[1+0.001xFc^2^\l^3^/sin(2\q)]^-1/4^
_refine_ls_extinction_method SHELXL
_refine_ls_goodness_of_fit_ref 0.759
_refine_ls_hydrogen_treatment constr
_refine_ls_matrix_type full
_refine_ls_number_parameters 211
_refine_ls_number_reflns 3366
_refine_ls_number_restraints 0
_refine_ls_restrained_S_all 0.759
_refine_ls_R_factor_all 0.0867
_refine_ls_R_factor_gt 0.0423
_refine_ls_shift/su_max 0.000
_refine_ls_shift/su_mean 0.000
_refine_ls_structure_factor_coef Fsqd
_refine_ls_weighting_details 'calc w=1/[\s^2^(Fo^2^)+(0.0519P)^2^+0.0000P] where P=(Fo^2^+2Fc^2^)/3'
_refine_ls_weighting_scheme calc
_refine_ls_wR_factor_gt 0.0923
_refine_ls_wR_factor_ref 0.1060
_reflns_number_gt 1466
_reflns_number_total 3366
_reflns_threshold_expression I>2\s(I)
_cod_data_source_file ol061385esi20060620_035012.cif
_cod_data_source_block laval7
_cod_depositor_comments
;
The following automatic conversions were performed:

'_symmetry_cell_setting' value 'Orthorhombic' changed to
'orthorhombic' according to
/home/saulius/struct/CIF-dictionaries/cif_core.dic dictionary named
'cif_core.dic' version 2.4.1 from 2010-06-29.

'_geom_bond_publ_flag'
value 'Y' changed to 'y' according to
/home/saulius/struct/CIF-dictionaries/cif_core.dic dictionary named
'cif_core.dic' version 2.4.1 from 2010-06-29 (24
times).

'_geom_angle_publ_flag' value 'Y' changed to 'y' according
to /home/saulius/struct/CIF-dictionaries/cif_core.dic dictionary
named 'cif_core.dic' version 2.4.1 from 2010-06-29 (32
times).

'_geom_torsion_publ_flag' value 'Y' changed to 'y' according
to /home/saulius/struct/CIF-dictionaries/cif_core.dic dictionary
named 'cif_core.dic' version 2.4.1 from 2010-06-29 (42 times).

Automatic conversion script
Id: cif_fix_values 1715 2011-07-08 13:25:40Z adriana 
;
_cod_original_sg_symbol_H-M P212121
_cod_database_code 1506136

loop_
_symmetry_equiv_pos_as_xyz
'x, y, z'
'x+1/2, -y+1/2, -z'
'-x, y+1/2, -z+1/2'
'-x+1/2, -y, z+1/2'

loop_
_atom_site_label
_atom_site_type_symbol
_atom_site_fract_x
_atom_site_fract_y
_atom_site_fract_z
_atom_site_U_iso_or_equiv
_atom_site_adp_type
_atom_site_occupancy
_atom_site_symmetry_multiplicity
_atom_site_calc_flag
_atom_site_refinement_flags
Br1 Br 1.12098(12) 0.78379(4) 0.04543(3) 0.1186(3) Uani 1 1 d .
O1 O -0.1844(8) 0.9617(3) 0.3192(2) 0.1254(16) Uani 1 1 d .
O2 O 0.2682(6) 0.80718(19) 0.24845(16) 0.0847(10) Uani 1 1 d .
O3 O 0.2435(6) 0.9526(2) 0.2087(2) 0.1172(15) Uani 1 1 d .
C1 C -0.0276(11) 0.9516(4) 0.3654(3) 0.0949(19) Uani 1 1 d .
C2 C 0.0014(13) 1.0067(4) 0.4237(4) 0.121(3) Uani 1 1 d .
H2 H -0.0904 1.0556 0.4327 0.145 Uiso 1 1 calc R
C3 C 0.1636(14) 0.9891(5) 0.4675(4) 0.132(3) Uani 1 1 d .
H3 H 0.1820 1.0271 0.5057 0.158 Uiso 1 1 calc R
C4 C 0.3023(12) 0.9158(6) 0.4566(4) 0.133(2) Uani 1 1 d .
H4 H 0.4130 0.9057 0.4869 0.160 Uiso 1 1 calc R
C5 C 0.2746(10) 0.8571(4) 0.3996(3) 0.0974(18) Uani 1 1 d .
C6 C 0.1149(10) 0.8763(3) 0.3541(3) 0.0830(14) Uani 1 1 d .
C7 C 0.0750(9) 0.8203(3) 0.2886(3) 0.0797(15) Uani 1 1 d .
H7 H -0.0290 0.8530 0.2604 0.096 Uiso 1 1 calc R
C8 C -0.0017(9) 0.7247(4) 0.3032(3) 0.0928(16) Uani 1 1 d .
C9 C -0.0636(11) 0.6507(4) 0.3125(3) 0.118(2) Uani 1 1 d .
H9 H -0.1137 0.5907 0.3200 0.141 Uiso 1 1 calc R
C10 C -0.3216(11) 1.0396(4) 0.3256(4) 0.147(3) Uani 1 1 d .
H10A H -0.3934 1.0366 0.3689 0.221 Uiso 1 1 calc R
H10B H -0.4225 1.0386 0.2890 0.221 Uiso 1 1 calc R
H10C H -0.2413 1.0961 0.3232 0.221 Uiso 1 1 calc R
C11 C 0.4247(11) 0.7784(4) 0.3924(3) 0.127(2) Uani 1 1 d .
H11A H 0.4142 0.7534 0.3462 0.153 Uiso 1 1 calc R
H11B H 0.5666 0.8017 0.3985 0.153 Uiso 1 1 calc R
C12 C 0.3867(16) 0.7034(5) 0.4420(4) 0.212(4) Uani 1 1 d .
H12A H 0.4076 0.7265 0.4878 0.318 Uiso 1 1 calc R
H12B H 0.4827 0.6531 0.4335 0.318 Uiso 1 1 calc R
H12C H 0.2451 0.6813 0.4373 0.318 Uiso 1 1 calc R
C13 C 0.3331(9) 0.8795(3) 0.2113(3) 0.0810(16) Uani 1 1 d .
C14 C 0.5278(9) 0.8555(3) 0.1735(2) 0.0802(16) Uani 1 1 d .
C15 C 0.6239(11) 0.9231(3) 0.1346(3) 0.0984(17) Uani 1 1 d .
H15 H 0.5684 0.9830 0.1340 0.118 Uiso 1 1 calc R
C16 C 0.8003(10) 0.9036(4) 0.0968(3) 0.0980(18) Uani 1 1 d .
H16 H 0.8642 0.9497 0.0706 0.118 Uiso 1 1 calc R
C17 C 0.8833(9) 0.8124(4) 0.0984(2) 0.0855(15) Uani 1 1 d .
C18 C 0.7913(10) 0.7478(3) 0.1379(2) 0.0913(17) Uani 1 1 d .
H18 H 0.8503 0.6886 0.1402 0.110 Uiso 1 1 calc R
C19 C 0.6113(9) 0.7663(3) 0.1753(2) 0.0792(13) Uani 1 1 d .
H19 H 0.5475 0.7198 0.2012 0.095 Uiso 1 1 calc R

loop_
_atom_site_aniso_label
_atom_site_aniso_U_11
_atom_site_aniso_U_22
_atom_site_aniso_U_33
_atom_site_aniso_U_23
_atom_site_aniso_U_13
_atom_site_aniso_U_12
Br1 0.1288(6) 0.1076(5) 0.1193(5) -0.0027(4) 0.0324(4) -0.0139(5)
O1 0.149(4) 0.072(2) 0.155(4) -0.017(3) -0.002(3) 0.030(3)
O2 0.112(3) 0.0469(17) 0.095(2) 0.0010(17) 0.017(2) 0.0088(18)
O3 0.144(3) 0.0482(18) 0.159(4) 0.022(2) 0.022(3) 0.023(2)
C1 0.124(6) 0.054(3) 0.106(5) -0.008(3) 0.021(4) -0.002(3)
C2 0.176(8) 0.062(3) 0.124(6) -0.024(4) 0.053(5) -0.008(4)
C3 0.195(10) 0.090(5) 0.111(6) -0.031(4) 0.022(6) -0.052(6)
C4 0.165(7) 0.121(5) 0.113(5) -0.010(5) -0.001(5) -0.039(5)
C5 0.120(6) 0.074(4) 0.098(5) 0.002(4) -0.004(4) -0.022(4)
C6 0.108(4) 0.045(3) 0.095(4) -0.002(3) 0.012(4) -0.007(3)
C7 0.108(5) 0.042(2) 0.089(3) -0.002(2) 0.002(3) -0.005(3)
C8 0.119(4) 0.058(3) 0.101(4) -0.016(3) 0.000(3) 0.003(3)
C9 0.155(7) 0.063(3) 0.136(5) -0.007(4) -0.010(5) -0.011(4)
C10 0.135(7) 0.074(4) 0.233(8) -0.010(5) 0.017(6) 0.029(4)
C11 0.154(7) 0.099(4) 0.129(5) 0.008(4) -0.019(4) 0.038(5)
C12 0.289(12) 0.148(7) 0.200(8) 0.017(6) -0.043(9) 0.060(8)
C13 0.100(5) 0.050(3) 0.092(4) -0.001(3) -0.010(3) -0.013(3)
C14 0.106(5) 0.053(3) 0.081(4) 0.003(3) -0.007(3) -0.005(3)
C15 0.131(5) 0.050(3) 0.114(4) 0.018(3) 0.006(5) 0.000(4)
C16 0.112(5) 0.082(4) 0.100(4) 0.019(3) 0.012(4) -0.012(4)
C17 0.106(4) 0.076(3) 0.075(3) 0.001(3) -0.009(3) -0.027(4)
C18 0.128(5) 0.064(3) 0.081(3) 0.002(3) 0.000(3) 0.000(3)
C19 0.106(4) 0.048(3) 0.084(3) 0.008(2) 0.007(3) 0.011(3)

loop_
_atom_type_symbol
_atom_type_description
_atom_type_scat_dispersion_real
_atom_type_scat_dispersion_imag
_atom_type_scat_source
C C 0.0181 0.0091 'International Tables Vol C Tables 4.2.6.8 and 6.1.1.4'
H H 0.0000 0.0000 'International Tables Vol C Tables 4.2.6.8 and 6.1.1.4'
O O 0.0492 0.0322 'International Tables Vol C Tables 4.2.6.8 and 6.1.1.4'
Br Br -0.6763 1.2805 'International Tables Vol C Tables 4.2.6.8 and 6.1.1.4'

loop_
_geom_angle_atom_site_label_1
_geom_angle_atom_site_label_2
_geom_angle_atom_site_label_3
_geom_angle
_geom_angle_publ_flag
C1 O1 C10 118.6(5) y
C13 O2 C7 116.6(4) y
O1 C1 C2 125.3(6) y
O1 C1 C6 116.6(6) y
C2 C1 C6 118.1(7) y
C3 C2 C1 120.2(7) y
C3 C2 H2 119.9 ?
C1 C2 H2 119.9 ?
C2 C3 C4 121.8(7) y
C2 C3 H3 119.1 ?
C4 C3 H3 119.1 ?
C3 C4 C5 119.7(7) y
C3 C4 H4 120.2 ?
C5 C4 H4 120.2 ?
C6 C5 C4 118.8(6) y
C6 C5 C11 124.4(6) y
C4 C5 C11 116.8(7) y
C5 C6 C1 121.4(5) y
C5 C6 C7 123.7(5) y
C1 C6 C7 114.9(6) y
O2 C7 C8 105.0(4) y
O2 C7 C6 111.8(4) y
C8 C7 C6 112.4(4) y
O2 C7 H7 109.2 ?
C8 C7 H7 109.2 ?
C6 C7 H7 109.2 ?
C9 C8 C7 177.8(6) y
C8 C9 H9 180 ?
O1 C10 H10A 109.5 ?
O1 C10 H10B 109.5 ?
H10A C10 H10B 109.5 ?
O1 C10 H10C 109.5 ?
H10A C10 H10C 109.5 ?
H10B C10 H10C 109.5 ?
C12 C11 C5 113.0(6) y
C12 C11 H11A 109 ?
C5 C11 H11A 109 ?
C12 C11 H11B 109 ?
C5 C11 H11B 109 ?
H11A C11 H11B 107.8 ?
C11 C12 H12A 109.5 ?
C11 C12 H12B 109.5 ?
H12A C12 H12B 109.5 ?
C11 C12 H12C 109.5 ?
H12A C12 H12C 109.5 ?
H12B C12 H12C 109.5 ?
O3 C13 O2 124.1(6) y
O3 C13 C14 125.6(5) y
O2 C13 C14 110.3(5) y
C15 C14 C19 119.7(6) y
C15 C14 C13 118.8(5) y
C19 C14 C13 121.5(5) y
C16 C15 C14 121.0(5) y
C16 C15 H15 119.5 ?
C14 C15 H15 119.5 ?
C15 C16 C17 118.9(5) y
C15 C16 H16 120.5 ?
C17 C16 H16 120.5 ?
C18 C17 C16 119.4(5) y
C18 C17 BR1 121.1(4) y
C16 C17 BR1 119.5(4) y
C17 C18 C19 122.1(5) y
C17 C18 H18 118.9 ?
C19 C18 H18 118.9 ?
C18 C19 C14 118.7(5) y
C18 C19 H19 120.6 ?
C14 C19 H19 120.6 ?

loop_
_geom_bond_atom_site_label_1
_geom_bond_atom_site_label_2
_geom_bond_distance
_geom_bond_publ_flag
Br1 C17 1.876(6) y
O1 C1 1.352(7) y
O1 C10 1.425(6) y
O2 C13 1.332(5) y
O2 C7 1.470(6) y
O3 C13 1.195(5) y
C1 C2 1.396(8) y
C1 C6 1.429(7) y
C2 C3 1.363(9) y
C2 H2 0.93 ?
C3 C4 1.390(9) y
C3 H3 0.93 ?
C4 C5 1.404(8) y
C4 H4 0.93 ?
C5 C6 1.377(8) y
C5 C11 1.486(8) y
C6 C7 1.528(6) y
C7 C8 1.485(7) y
C7 H7 0.98 ?
C8 C9 1.147(7) y
C9 H9 0.93 ?
C10 H10a 0.96 ?
C10 H10b 0.96 ?
C10 H10c 0.96 ?
C11 C12 1.468(8) y
C11 H11a 0.97 ?
C11 H11b 0.97 ?
C12 H12a 0.96 ?
C12 H12b 0.96 ?
C12 H12c 0.96 ?
C13 C14 1.482(7) y
C14 C15 1.374(6) y
C14 C19 1.388(6) y
C15 C16 1.372(7) y
C15 H15 0.93 ?
C16 C17 1.413(7) y
C16 H16 0.93 ?
C17 C18 1.340(6) y
C18 C19 1.384(7) y
C18 H18 0.93 ?
C19 H19 0.93 ?

loop_
_geom_torsion_atom_site_label_1
_geom_torsion_atom_site_label_2
_geom_torsion_atom_site_label_3
_geom_torsion_atom_site_label_4
_geom_torsion
_geom_torsion_publ_flag
C10 O1 C1 C2 6.5(9) y
C10 O1 C1 C6 -175.6(5) y
O1 C1 C2 C3 178.8(6) y
C6 C1 C2 C3 1.0(9) y
C1 C2 C3 C4 -1.10(11) y
C2 C3 C4 C5 -0.90(11) y
C3 C4 C5 C6 2.8(9) y
C3 C4 C5 C11 -178.1(6) y
C4 C5 C6 C1 -2.9(8) y
C11 C5 C6 C1 178.1(5) y
C4 C5 C6 C7 177.2(5) y
C11 C5 C6 C7 -1.7(9) y
O1 C1 C6 C5 -177.0(5) y
C2 C1 C6 C5 1.1(8) y
O1 C1 C6 C7 2.9(7) y
C2 C1 C6 C7 -179.1(5) y
C13 O2 C7 C8 160.1(4) y
C13 O2 C7 C6 -77.8(5) y
C5 C6 C7 O2 -49.0(6) y
C1 C6 C7 O2 131.2(4) y
C5 C6 C7 C8 68.8(7) y
C1 C6 C7 C8 -111.0(5) y
O2 C7 C8 C9 -80(18) y
C6 C7 C8 C9 159(18) y
C6 C5 C11 C12 -107.6(7) y
C4 C5 C11 C12 73.5(8) y
C7 O2 C13 O3 -0.5(7) y
C7 O2 C13 C14 -179.6(4) y
O3 C13 C14 C15 3.8(8) y
O2 C13 C14 C15 -177.1(5) y
O3 C13 C14 C19 -174.7(5) y
O2 C13 C14 C19 4.4(7) y
C19 C14 C15 C16 0.8(8) y
C13 C14 C15 C16 -177.8(5) y
C14 C15 C16 C17 -0.1(8) y
C15 C16 C17 C18 -1.6(8) y
C15 C16 C17 BR1 178.6(4) y
C16 C17 C18 C19 2.7(8) y
BR1 C17 C18 C19 -177.5(4) y
C17 C18 C19 C14 -2.1(8) y
C15 C14 C19 C18 0.3(8) y
C13 C14 C19 C18 178.8(5) y

loop_
_cod_related_entry_id
_cod_related_entry_database
_cod_related_entry_code
1 ChemSpider 21199754
